data_4303234
loop_
_publ_author_name
'Longsheng Wang'
'Li Zhu'
'Panchao Yin'
'Weiwei Fu'
'Jiake Chen'
'Jian Hao'
'Fengping Xiao'
'Chunlin Lv'
'Jin Zhang'
'Lu Shi'
'Qiang Li'
'Yongge Wei'

_publ_contact_author_address
;
Department of Chemistry
Tsinghua University
Beijing 100084
P. R. China
;
_publ_contact_author_email yonggewei@mail.tsinghua.edu.cn
_publ_contact_author_name 'Dr Yongge Wei'
_publ_section_title
;
From 0D dimer to 2D Network-Supramolecular Assembly of Organic
Derivatized Polyoxometalates with Remote Hydroxyl via Hydrogen Bonding
;
_journal_name_full 'Inorganic Chemistry'
_journal_page_first 9222
_journal_page_last 9235
_journal_paper_doi 10.1021/ic900985w
_journal_volume 48
_journal_year 2009
_chemical_formula_sum 'C38 H86 Mo6 N3 O20.5'
_chemical_formula_weight 1488.74
_chemical_name_systematic
; 
 ? 
;
_space_group_IT_number 14
_symmetry_cell_setting monoclinic
_symmetry_space_group_name_Hall '-P 2yn'
_symmetry_space_group_name_H-M 'P 1 21/n 1'
_atom_sites_solution_hydrogens geom
_atom_sites_solution_primary direct
_atom_sites_solution_secondary difmap
_audit_creation_method SHELXL-97
_cell_angle_alpha 90.00
_cell_angle_beta 103.24(3)
_cell_angle_gamma 90.00
_cell_formula_units_Z 4
_cell_length_a 17.097(3)
_cell_length_b 17.558(4)
_cell_length_c 19.923(4)
_cell_measurement_reflns_used 25406
_cell_measurement_temperature 293(2)
_cell_measurement_theta_max 54.97
_cell_measurement_theta_min 6.13
_cell_volume 5822(2)
_computing_cell_refinement 'Rigaku RAPID AUTO Ver2.30'
_computing_data_collection 'Rigaku RAPID AUTO Ver2.30'
_computing_data_reduction 'Rigaku RAPID AUTO Ver2.30'
_computing_molecular_graphics 'Bruker SHELXTL'
_computing_publication_material 'Bruker SHELXTL'
_computing_structure_refinement 'SHELXL-97 (Sheldrick, 1997)'
_computing_structure_solution 'SHELXS-97 (Sheldrick, 1990)'
_diffrn_ambient_temperature 293(2)
_diffrn_detector_area_resol_mean '100x100 micron'
_diffrn_measured_fraction_theta_full 0.976
_diffrn_measured_fraction_theta_max 0.976
_diffrn_measurement_device_type 'Rigaku RAXIS-RAPID'
_diffrn_measurement_method Oscillation
_diffrn_radiation_monochromator graphite
_diffrn_radiation_source 'fine-focus sealed tube'
_diffrn_radiation_type MoK\a
_diffrn_radiation_wavelength 0.71073
_diffrn_reflns_av_R_equivalents 0.0441
_diffrn_reflns_av_sigmaI/netI 0.0438
_diffrn_reflns_limit_h_max 21
_diffrn_reflns_limit_h_min -21
_diffrn_reflns_limit_k_max 21
_diffrn_reflns_limit_k_min -20
_diffrn_reflns_limit_l_max 24
_diffrn_reflns_limit_l_min -24
_diffrn_reflns_number 44864
_diffrn_reflns_theta_full 26.00
_diffrn_reflns_theta_max 26.00
_diffrn_reflns_theta_min 3.07
_exptl_absorpt_coefficient_mu 1.320
_exptl_absorpt_correction_T_max 0.876
_exptl_absorpt_correction_T_min 0.583
_exptl_absorpt_correction_type multi-scan
_exptl_crystal_colour yellow
_exptl_crystal_density_diffrn 1.698
_exptl_crystal_density_method 'not measured'
_exptl_crystal_description plate
_exptl_crystal_F_000 3004
_exptl_crystal_size_max 0.60
_exptl_crystal_size_mid 0.35
_exptl_crystal_size_min 0.10
_refine_diff_density_max 1.483
_refine_diff_density_min -1.655
_refine_diff_density_rms 0.180
_refine_ls_extinction_coef 0.00030(8)
_refine_ls_extinction_expression Fc^*^=kFc[1+0.001xFc^2^\l^3^/sin(2\q)]^-1/4^
_refine_ls_extinction_method SHELXL
_refine_ls_goodness_of_fit_ref 1.068
_refine_ls_hydrogen_treatment constr
_refine_ls_matrix_type full
_refine_ls_number_parameters 599
_refine_ls_number_reflns 11157
_refine_ls_number_restraints 69
_refine_ls_restrained_S_all 1.066
_refine_ls_R_factor_all 0.0795
_refine_ls_R_factor_gt 0.0667
_refine_ls_shift/su_max 0.024
_refine_ls_shift/su_mean 0.000
_refine_ls_structure_factor_coef Fsqd
_refine_ls_weighting_details 'calc w=1/[\s^2^(Fo^2^)+(0.0024P)^2^+92.4516P] where P=(Fo^2^+2Fc^2^)/3'
_refine_ls_weighting_scheme calc
_refine_ls_wR_factor_gt 0.1657
_refine_ls_wR_factor_ref 0.1716
_reflns_number_gt 8826
_reflns_number_total 11157
_reflns_threshold_expression >2sigma(I)
_cod_data_source_file ic900985w_si_001_2.cif
_cod_data_source_block Chex
_cod_original_formula_sum 'C38 H86 Mo6 N3 O20.50'
_cod_database_code 4303234

loop_
_symmetry_equiv_pos_as_xyz
'x, y, z'
'-x+1/2, y+1/2, -z+1/2'
'-x, -y, -z'
'x-1/2, -y-1/2, z-1/2'

loop_
_atom_site_label
_atom_site_type_symbol
_atom_site_fract_x
_atom_site_fract_y
_atom_site_fract_z
_atom_site_U_iso_or_equiv
_atom_site_adp_type
_atom_site_occupancy
_atom_site_symmetry_multiplicity
_atom_site_calc_flag
_atom_site_refinement_flags
_atom_site_disorder_assembly
_atom_site_disorder_group
Mo1 Mo 0.95110(5) 0.36547(5) 0.07188(4) 0.0419(2) Uani 1 1 d . . .
Mo2 Mo 1.00782(5) 0.43769(5) 0.22608(4) 0.0479(2) Uani 1 1 d . . .
Mo3 Mo 1.12420(5) 0.31749(5) 0.16728(5) 0.0499(2) Uani 1 1 d . . .
Mo4 Mo 0.85815(5) 0.31453(5) 0.18935(5) 0.0509(2) Uani 1 1 d . . .
Mo5 Mo 0.97459(5) 0.19280(5) 0.13172(5) 0.0483(2) Uani 1 1 d . . .
Mo6 Mo 1.03173(6) 0.26328(5) 0.28846(5) 0.0557(3) Uani 1 1 d . . .
O1 O 0.9911(3) 0.3165(3) 0.1777(3) 0.0392(13) Uani 1 1 d . . .
O2 O 1.0197(5) 0.5249(4) 0.2612(4) 0.064(2) Uani 1 1 d . . .
O3 O 1.2203(4) 0.3183(5) 0.1618(5) 0.074(2) Uani 1 1 d . . .
O4 O 0.7629(5) 0.3144(5) 0.1997(5) 0.076(2) Uani 1 1 d . . .
O5 O 0.9640(4) 0.1021(4) 0.1008(4) 0.0622(19) Uani 1 1 d . . .
O6 O 1.0624(5) 0.2250(5) 0.3663(4) 0.081(3) Uani 1 1 d . . .
O7 O 0.9706(4) 0.4571(3) 0.1295(3) 0.0451(14) Uani 1 1 d . . .
O8 O 1.0654(4) 0.3577(4) 0.0804(3) 0.0474(15) Uani 1 1 d . . .
O9 O 0.8485(4) 0.3547(4) 0.1013(4) 0.0487(15) Uani 1 1 d . . .
O10 O 0.9407(4) 0.2552(4) 0.0536(3) 0.0493(15) Uani 1 1 d . . .
O11 O 1.1125(4) 0.4167(4) 0.2073(4) 0.0553(17) Uani 1 1 d . . .
O12 O 0.8989(4) 0.4137(4) 0.2274(4) 0.0542(17) Uani 1 1 d . . .
O13 O 1.0851(4) 0.2181(4) 0.1325(4) 0.0521(16) Uani 1 1 d . . .
O14 O 0.8705(4) 0.2144(4) 0.1533(4) 0.0531(17) Uani 1 1 d . . .
O15 O 1.0391(5) 0.3723(5) 0.3039(3) 0.067(2) Uani 1 1 d . . .
O16 O 1.1311(4) 0.2762(4) 0.2573(4) 0.066(2) Uani 1 1 d . . .
O17 O 0.9198(5) 0.2745(4) 0.2774(4) 0.064(2) Uani 1 1 d . . .
O18 O 1.0129(5) 0.1772(4) 0.2302(4) 0.0635(19) Uani 1 1 d . . .
O19 O 0.7268(6) 0.3670(5) -0.2077(4) 0.084(3) Uani 1 1 d . . .
H19A H 0.6950 0.3372 -0.2312 0.125 Uiso 1 1 calc R . .
N1 N 0.9193(5) 0.4045(5) -0.0094(4) 0.0484(19) Uani 1 1 d . . .
N2 N 0.7635(6) 0.0891(6) 0.3186(6) 0.071(3) Uani 1 1 d . . .
N3 N 0.3340(5) 0.4514(5) 0.3754(4) 0.0503(19) Uani 1 1 d . . .
C1 C 0.8892(6) 0.4390(6) -0.0762(5) 0.053(2) Uani 1 1 d . . .
H1A H 0.9199 0.4855 -0.0793 0.064 Uiso 1 1 calc R . .
C2 C 0.8017(7) 0.4594(6) -0.0851(6) 0.061(3) Uani 1 1 d . . .
H2A H 0.7956 0.4918 -0.0472 0.073 Uiso 1 1 calc R . .
H2B H 0.7840 0.4880 -0.1275 0.073 Uiso 1 1 calc R . .
C3 C 0.7492(7) 0.3904(7) -0.0873(6) 0.061(3) Uani 1 1 d . . .
H3A H 0.7614 0.3662 -0.0424 0.073 Uiso 1 1 calc R . .
H3B H 0.6934 0.4063 -0.0972 0.073 Uiso 1 1 calc R . .
C4 C 0.7604(7) 0.3331(7) -0.1410(6) 0.067(3) Uani 1 1 d . . .
H4A H 0.7301 0.2869 -0.1360 0.080 Uiso 1 1 calc R . .
C5 C 0.8441(8) 0.3134(6) -0.1323(6) 0.068(3) Uani 1 1 d . . .
H5A H 0.8502 0.2798 -0.1694 0.081 Uiso 1 1 calc R . .
H5B H 0.8623 0.2863 -0.0891 0.081 Uiso 1 1 calc R . .
C6 C 0.8978(7) 0.3865(8) -0.1323(6) 0.066(3) Uani 1 1 d . . .
H6A H 0.9536 0.3715 -0.1259 0.079 Uiso 1 1 calc R . .
H6B H 0.8817 0.4123 -0.1763 0.079 Uiso 1 1 calc R . .
C111 C 0.6752(7) 0.1110(8) 0.2972(7) 0.076(3) Uani 1 1 d . . .
H11D H 0.6545 0.1162 0.3385 0.091 Uiso 1 1 calc R . .
H11E H 0.6461 0.0696 0.2702 0.091 Uiso 1 1 calc R . .
C112 C 0.6573(10) 0.1850(11) 0.2551(10) 0.115(6) Uani 1 1 d . . .
H11F H 0.6900 0.2257 0.2800 0.138 Uiso 1 1 calc R . .
H11G H 0.6726 0.1783 0.2115 0.138 Uiso 1 1 calc R . .
C113 C 0.5742(10) 0.2072(10) 0.2418(12) 0.125(7) Uani 1 1 d . . .
H11H H 0.5584 0.2119 0.2854 0.150 Uiso 1 1 calc R . .
H11I H 0.5417 0.1673 0.2155 0.150 Uiso 1 1 calc R . .
C114 C 0.5567(15) 0.2810(13) 0.2030(17) 0.214(15) Uani 1 1 d . . .
H11A H 0.5005 0.2925 0.1956 0.321 Uiso 1 1 calc R . .
H11B H 0.5711 0.2765 0.1593 0.321 Uiso 1 1 calc R . .
H11C H 0.5875 0.3211 0.2293 0.321 Uiso 1 1 calc R . .
C121 C 0.7977(8) 0.0704(7) 0.2589(7) 0.077(3) Uani 1 1 d U . .
H12D H 0.7983 0.1164 0.2320 0.093 Uiso 1 1 calc R . .
H12E H 0.8530 0.0544 0.2759 0.093 Uiso 1 1 calc R . .
C122 C 0.7544(9) 0.0101(9) 0.2126(8) 0.091(4) Uani 1 1 d U . .
H12F H 0.7021 0.0291 0.1889 0.109 Uiso 1 1 calc R . .
H12G H 0.7460 -0.0335 0.2401 0.109 Uiso 1 1 calc R . .
C123 C 0.8003(11) -0.0151(11) 0.1596(9) 0.110(5) Uani 1 1 d U . .
H12H H 0.8073 0.0287 0.1320 0.133 Uiso 1 1 calc R . .
H12I H 0.8534 -0.0317 0.1840 0.133 Uiso 1 1 calc R . .
C124 C 0.7636(17) -0.0763(15) 0.1130(14) 0.195(12) Uani 1 1 d U . .
H12A H 0.7980 -0.0891 0.0828 0.292 Uiso 1 1 calc R . .
H12B H 0.7125 -0.0597 0.0862 0.292 Uiso 1 1 calc R . .
H12C H 0.7562 -0.1203 0.1395 0.292 Uiso 1 1 calc R . .
C131 C 0.7654(7) 0.0199(7) 0.3645(6) 0.070(3) Uani 1 1 d . . .
H13D H 0.7291 -0.0180 0.3391 0.084 Uiso 1 1 calc R . .
H13E H 0.7449 0.0347 0.4041 0.084 Uiso 1 1 calc R . .
C132 C 0.8468(7) -0.0169(8) 0.3903(7) 0.078(4) Uani 1 1 d . . .
H13F H 0.8610 -0.0448 0.3528 0.093 Uiso 1 1 calc R . .
H13G H 0.8868 0.0226 0.4048 0.093 Uiso 1 1 calc R . .
C133 C 0.8483(9) -0.0696(9) 0.4488(7) 0.092(4) Uani 1 1 d . . .
H13H H 0.8319 -0.0414 0.4851 0.110 Uiso 1 1 calc R . .
H13I H 0.8084 -0.1090 0.4334 0.110 Uiso 1 1 calc R . .
C134 C 0.9226(9) -0.1053(9) 0.4772(8) 0.090(4) Uani 1 1 d . . .
H13A H 0.9172 -0.1373 0.5150 0.136 Uiso 1 1 calc R . .
H13B H 0.9628 -0.0672 0.4935 0.136 Uiso 1 1 calc R . .
H13C H 0.9385 -0.1357 0.4425 0.136 Uiso 1 1 calc R . .
C141 C 0.8138(9) 0.1541(8) 0.3583(10) 0.100(4) Uani 1 1 d U . .
H14D H 0.8686 0.1360 0.3730 0.120 Uiso 1 1 calc R . .
H14E H 0.8142 0.1953 0.3259 0.120 Uiso 1 1 calc R . .
C142 C 0.7914(10) 0.1859(10) 0.4174(6) 0.146(5) Uani 1 1 d DU . .
H14F H 0.7587 0.1470 0.4320 0.176 Uiso 1 1 calc R . .
H14G H 0.7548 0.2271 0.3991 0.176 Uiso 1 1 calc R . .
C143 C 0.8428(12) 0.2173(7) 0.4840(7) 0.161 Uani 1 1 d DU . .
H14H H 0.8109 0.2519 0.5048 0.193 Uiso 1 1 calc R . .
H14I H 0.8873 0.2459 0.4739 0.193 Uiso 1 1 calc R . .
C144 C 0.8757 0.1534 0.5352 0.161 Uani 1 1 d DU . .
H14A H 0.9160 0.1737 0.5726 0.241 Uiso 1 1 calc R . .
H14B H 0.8990 0.1144 0.5122 0.241 Uiso 1 1 calc R . .
H14C H 0.8327 0.1321 0.5528 0.241 Uiso 1 1 calc R . .
C211 C 0.3108(6) 0.5314(6) 0.3882(6) 0.055(2) Uani 1 1 d . . .
H21D H 0.3495 0.5657 0.3756 0.066 Uiso 1 1 calc R . .
H21E H 0.3149 0.5375 0.4373 0.066 Uiso 1 1 calc R . .
C212 C 0.2278(6) 0.5558(7) 0.3505(6) 0.066(3) Uani 1 1 d . . .
H21F H 0.1878 0.5219 0.3615 0.079 Uiso 1 1 calc R . .
H21G H 0.2233 0.5542 0.3011 0.079 Uiso 1 1 calc R . .
C213 C 0.2146(8) 0.6372(8) 0.3733(8) 0.085(4) Uani 1 1 d . . .
H21H H 0.2149 0.6365 0.4220 0.101 Uiso 1 1 calc R . .
H21I H 0.2594 0.6684 0.3676 0.101 Uiso 1 1 calc R . .
C214 C 0.1379(10) 0.6741(10) 0.3350(10) 0.117(6) Uani 1 1 d . . .
H21A H 0.1353 0.7252 0.3513 0.176 Uiso 1 1 calc R . .
H21B H 0.0928 0.6455 0.3426 0.176 Uiso 1 1 calc R . .
H21C H 0.1367 0.6749 0.2866 0.176 Uiso 1 1 calc R . .
C221 C 0.3333(7) 0.4361(7) 0.3010(6) 0.060(3) Uani 1 1 d . . .
H22D H 0.2806 0.4492 0.2733 0.071 Uiso 1 1 calc R . .
H22E H 0.3410 0.3819 0.2955 0.071 Uiso 1 1 calc R . .
C222 C 0.3979(7) 0.4800(8) 0.2717(6) 0.071(3) Uani 1 1 d . . .
H22F H 0.3885 0.5343 0.2734 0.085 Uiso 1 1 calc R . .
H22G H 0.4510 0.4693 0.2999 0.085 Uiso 1 1 calc R . .
C223 C 0.3945(7) 0.4566(9) 0.1987(6) 0.076(4) Uani 1 1 d . . .
H22H H 0.4016 0.4019 0.1971 0.091 Uiso 1 1 calc R . .
H22I H 0.3418 0.4688 0.1705 0.091 Uiso 1 1 calc R . .
C224 C 0.4576(11) 0.4950(11) 0.1686(8) 0.113(6) Uani 1 1 d . . .
H22A H 0.4538 0.4768 0.1225 0.169 Uiso 1 1 calc R . .
H22B H 0.5099 0.4836 0.1965 0.169 Uiso 1 1 calc R . .
H22C H 0.4492 0.5491 0.1677 0.169 Uiso 1 1 calc R . .
C231 C 0.4187(6) 0.4411(6) 0.4227(5) 0.054(2) Uani 1 1 d . . .
H23D H 0.4146 0.4484 0.4701 0.065 Uiso 1 1 calc R . .
H23E H 0.4531 0.4812 0.4121 0.065 Uiso 1 1 calc R . .
C232 C 0.4598(6) 0.3648(6) 0.4180(6) 0.059(3) Uani 1 1 d . . .
H23F H 0.4325 0.3251 0.4376 0.071 Uiso 1 1 calc R . .
H23G H 0.4565 0.3524 0.3700 0.071 Uiso 1 1 calc R . .
C233 C 0.5469(7) 0.3680(7) 0.4562(7) 0.070(3) Uani 1 1 d . . .
H23H H 0.5495 0.3803 0.5041 0.084 Uiso 1 1 calc R . .
H23I H 0.5733 0.4087 0.4369 0.084 Uiso 1 1 calc R . .
C234 C 0.5915(8) 0.2950(9) 0.4529(8) 0.089(4) Uani 1 1 d . . .
H23A H 0.6461 0.3005 0.4784 0.134 Uiso 1 1 calc R . .
H23B H 0.5907 0.2832 0.4057 0.134 Uiso 1 1 calc R . .
H23C H 0.5662 0.2545 0.4725 0.134 Uiso 1 1 calc R . .
C241 C 0.2774(6) 0.3925(6) 0.3956(5) 0.053(2) Uani 1 1 d . . .
H24D H 0.2258 0.3965 0.3631 0.064 Uiso 1 1 calc R . .
H24E H 0.2986 0.3422 0.3901 0.064 Uiso 1 1 calc R . .
C242 C 0.2633(7) 0.3980(7) 0.4677(6) 0.067(3) Uani 1 1 d . . .
H24F H 0.2366 0.4457 0.4728 0.081 Uiso 1 1 calc R . .
H24G H 0.3145 0.3973 0.5011 0.081 Uiso 1 1 calc R . .
C243 C 0.2121(10) 0.3321(9) 0.4817(8) 0.094(5) Uani 1 1 d . . .
H24H H 0.1636 0.3307 0.4453 0.113 Uiso 1 1 calc R . .
H24I H 0.2412 0.2852 0.4790 0.113 Uiso 1 1 calc R . .
C244 C 0.1888(10) 0.3337(10) 0.5484(7) 0.100(5) Uani 1 1 d . . .
H24A H 0.1567 0.2897 0.5521 0.150 Uiso 1 1 calc R . .
H24B H 0.1583 0.3790 0.5513 0.150 Uiso 1 1 calc R . .
H24C H 0.2362 0.3334 0.5852 0.150 Uiso 1 1 calc R . .
O1W O 0.8832(6) 0.5900(5) 0.0514(5) 0.084(3) Uani 1 1 d . . .
H1WC H 0.9237 0.5652 0.0680 0.126 Uiso 1 1 calc R . .
H1WA H 0.9021 0.5987 0.0163 0.126 Uiso 1 1 d R . .
O2W O 0.9980(13) 0.4828(5) 0.4425(9) 0.200(19) Uani 0.50 1 d PD . .
H2C H 0.9801 0.4458 0.4611 0.300 Uiso 0.50 1 d PD . .
H2D H 1.0051 0.5295 0.4507 0.300 Uiso 0.50 1 d PD . .

loop_
_atom_site_aniso_label
_atom_site_aniso_U_11
_atom_site_aniso_U_22
_atom_site_aniso_U_33
_atom_site_aniso_U_23
_atom_site_aniso_U_13
_atom_site_aniso_U_12
Mo1 0.0411(4) 0.0422(4) 0.0412(4) 0.0046(3) 0.0067(3) -0.0019(3)
Mo2 0.0547(5) 0.0384(4) 0.0496(5) -0.0050(4) 0.0102(4) -0.0021(4)
Mo3 0.0346(4) 0.0512(5) 0.0625(5) 0.0025(4) 0.0080(4) 0.0025(4)
Mo4 0.0420(5) 0.0500(5) 0.0658(6) 0.0072(4) 0.0229(4) -0.0011(4)
Mo5 0.0529(5) 0.0340(4) 0.0564(5) -0.0016(4) 0.0090(4) -0.0007(3)
Mo6 0.0679(6) 0.0508(5) 0.0449(5) 0.0094(4) 0.0056(4) 0.0025(4)
O1 0.037(3) 0.035(3) 0.045(3) 0.002(3) 0.008(3) 0.004(2)
O2 0.083(5) 0.044(4) 0.065(5) -0.014(3) 0.020(4) -0.009(4)
O3 0.043(4) 0.071(5) 0.108(7) 0.002(5) 0.016(4) -0.002(4)
O4 0.055(5) 0.081(6) 0.102(6) -0.001(5) 0.039(4) -0.007(4)
O5 0.061(5) 0.037(4) 0.087(5) -0.006(4) 0.016(4) -0.002(3)
O6 0.088(6) 0.095(7) 0.055(5) 0.024(5) 0.004(4) 0.006(5)
O7 0.051(4) 0.032(3) 0.054(4) 0.004(3) 0.015(3) -0.002(3)
O8 0.047(4) 0.049(4) 0.050(4) 0.000(3) 0.020(3) -0.006(3)
O9 0.033(3) 0.047(4) 0.064(4) 0.003(3) 0.008(3) -0.001(3)
O10 0.055(4) 0.041(3) 0.050(4) -0.002(3) 0.009(3) -0.007(3)
O11 0.045(4) 0.051(4) 0.063(4) 0.000(3) -0.002(3) -0.003(3)
O12 0.053(4) 0.055(4) 0.059(4) -0.002(3) 0.022(3) 0.011(3)
O13 0.051(4) 0.039(3) 0.067(4) -0.004(3) 0.015(3) 0.012(3)
O14 0.046(4) 0.041(4) 0.073(5) 0.002(3) 0.015(3) -0.012(3)
O15 0.081(5) 0.076(5) 0.040(4) 0.002(4) 0.006(4) 0.005(4)
O16 0.049(4) 0.065(5) 0.073(5) 0.002(4) -0.012(4) 0.016(4)
O17 0.083(5) 0.066(5) 0.053(4) 0.003(4) 0.034(4) -0.011(4)
O18 0.083(5) 0.046(4) 0.061(4) 0.008(3) 0.014(4) -0.007(4)
O19 0.100(7) 0.071(6) 0.061(5) 0.015(4) -0.019(4) -0.022(5)
N1 0.043(4) 0.052(5) 0.048(4) 0.001(4) 0.005(3) -0.010(4)
N2 0.064(6) 0.069(6) 0.087(7) 0.015(5) 0.029(5) -0.014(5)
N3 0.045(4) 0.049(5) 0.056(5) -0.002(4) 0.009(4) -0.004(4)
C1 0.059(6) 0.047(5) 0.049(5) 0.013(5) 0.003(5) -0.012(5)
C2 0.060(6) 0.052(6) 0.064(7) -0.002(5) -0.001(5) 0.010(5)
C3 0.053(6) 0.071(7) 0.060(6) 0.009(6) 0.013(5) 0.000(5)
C4 0.073(8) 0.066(7) 0.053(6) 0.005(5) -0.002(5) -0.025(6)
C5 0.083(8) 0.047(6) 0.069(7) -0.005(5) 0.007(6) 0.009(6)
C6 0.050(6) 0.097(9) 0.050(6) 0.008(6) 0.012(5) -0.002(6)
C111 0.059(7) 0.082(9) 0.091(9) 0.013(7) 0.029(7) -0.007(6)
C112 0.099(12) 0.112(13) 0.140(15) 0.050(12) 0.041(11) 0.014(10)
C113 0.076(11) 0.096(12) 0.19(2) 0.031(13) 0.009(12) 0.012(9)
C114 0.14(2) 0.110(18) 0.36(4) 0.04(2) -0.01(2) 0.038(15)
C121 0.076(8) 0.068(7) 0.102(9) 0.016(6) 0.048(7) 0.000(6)
C122 0.096(10) 0.093(9) 0.095(9) 0.007(7) 0.048(8) -0.010(7)
C123 0.109(12) 0.130(13) 0.105(11) 0.000(8) 0.050(9) 0.015(10)
C124 0.21(3) 0.19(2) 0.22(3) -0.090(18) 0.13(2) -0.044(19)
C131 0.064(7) 0.080(8) 0.072(8) 0.012(6) 0.026(6) -0.009(6)
C132 0.061(7) 0.088(9) 0.090(9) 0.016(7) 0.028(7) -0.003(7)
C133 0.095(11) 0.104(11) 0.076(9) 0.021(8) 0.020(8) -0.020(9)
C134 0.092(10) 0.091(10) 0.090(10) 0.023(8) 0.023(8) 0.005(8)
C141 0.071(8) 0.072(9) 0.165(11) -0.013(9) 0.044(9) -0.024(7)
C142 0.118(13) 0.122(13) 0.209(10) -0.074(9) 0.057(8) -0.041(10)
C143 0.125 0.144 0.219 -0.084 0.048 -0.031
C144 0.125 0.144 0.219 -0.084 0.048 -0.031
C211 0.055(6) 0.044(5) 0.065(6) -0.004(5) 0.013(5) -0.004(4)
C212 0.050(6) 0.065(7) 0.078(8) 0.010(6) 0.007(5) -0.002(5)
C213 0.061(8) 0.078(9) 0.110(11) 0.002(8) 0.011(7) 0.008(7)
C214 0.089(11) 0.089(11) 0.162(17) -0.012(11) 0.002(11) 0.024(9)
C221 0.055(6) 0.061(7) 0.060(6) -0.001(5) 0.008(5) -0.008(5)
C222 0.067(7) 0.087(9) 0.057(7) 0.001(6) 0.014(6) -0.003(6)
C223 0.063(7) 0.101(10) 0.059(7) -0.001(7) 0.008(6) 0.016(7)
C224 0.131(15) 0.135(15) 0.089(11) 0.003(10) 0.058(11) 0.012(12)
C231 0.050(6) 0.055(6) 0.056(6) 0.000(5) 0.008(5) -0.009(5)
C232 0.058(6) 0.046(6) 0.069(7) -0.001(5) 0.009(5) -0.004(5)
C233 0.062(7) 0.070(8) 0.077(8) 0.008(6) 0.016(6) 0.001(6)
C234 0.071(9) 0.096(11) 0.100(11) 0.019(9) 0.016(8) 0.009(8)
C241 0.051(6) 0.049(6) 0.059(6) -0.005(5) 0.012(5) -0.008(4)
C242 0.067(7) 0.065(7) 0.068(7) 0.003(6) 0.013(6) -0.003(6)
C243 0.097(11) 0.107(12) 0.088(10) -0.004(9) 0.040(8) -0.020(9)
C244 0.097(11) 0.124(14) 0.079(9) 0.017(9) 0.022(8) -0.015(10)
O1W 0.086(6) 0.089(6) 0.086(6) 0.004(5) 0.038(5) 0.010(5)
O2W 0.085(16) 0.44(6) 0.072(14) -0.01(2) 0.022(12) 0.08(3)

loop_
_atom_type_symbol
_atom_type_description
_atom_type_scat_dispersion_real
_atom_type_scat_dispersion_imag
_atom_type_scat_source
C C 0.0033 0.0016 'International Tables Vol C Tables 4.2.6.8 and 6.1.1.4'
H H 0.0000 0.0000 'International Tables Vol C Tables 4.2.6.8 and 6.1.1.4'
N N 0.0061 0.0033 'International Tables Vol C Tables 4.2.6.8 and 6.1.1.4'
O O 0.0106 0.0060 'International Tables Vol C Tables 4.2.6.8 and 6.1.1.4'
Mo Mo -1.6832 0.6857 'International Tables Vol C Tables 4.2.6.8 and 6.1.1.4'

loop_
_geom_angle_atom_site_label_1
_geom_angle_atom_site_label_2
_geom_angle_atom_site_label_3
_geom_angle
_geom_angle_site_symmetry_1
_geom_angle_site_symmetry_3
_geom_angle_publ_flag
N1 Mo1 O8 101.9(3) . . ?
N1 Mo1 O7 101.4(3) . . ?
O8 Mo1 O7 88.5(3) . . ?
N1 Mo1 O9 101.8(3) . . ?
O8 Mo1 O9 156.3(3) . . ?
O7 Mo1 O9 87.0(3) . . ?
N1 Mo1 O10 102.8(3) . . ?
O8 Mo1 O10 89.6(3) . . ?
O7 Mo1 O10 155.6(3) . . ?
O9 Mo1 O10 85.0(3) . . ?
N1 Mo1 O1 179.1(3) . . ?
O8 Mo1 O1 78.7(2) . . ?
O7 Mo1 O1 77.8(2) . . ?
O9 Mo1 O1 77.6(2) . . ?
O10 Mo1 O1 77.9(2) . . ?
O2 Mo2 O15 103.1(4) . . ?
O2 Mo2 O12 102.8(3) . . ?
O15 Mo2 O12 87.1(3) . . ?
O2 Mo2 O7 103.8(3) . . ?
O15 Mo2 O7 153.2(3) . . ?
O12 Mo2 O7 87.3(3) . . ?
O2 Mo2 O11 103.0(3) . . ?
O15 Mo2 O11 86.7(3) . . ?
O12 Mo2 O11 154.3(3) . . ?
O7 Mo2 O11 87.1(3) . . ?
O2 Mo2 O1 179.8(3) . . ?
O15 Mo2 O1 76.8(3) . . ?
O12 Mo2 O1 77.1(2) . . ?
O7 Mo2 O1 76.4(2) . . ?
O11 Mo2 O1 77.2(2) . . ?
O3 Mo3 O16 102.4(4) . . ?
O3 Mo3 O8 104.9(4) . . ?
O16 Mo3 O8 152.7(3) . . ?
O3 Mo3 O11 102.4(4) . . ?
O16 Mo3 O11 86.8(3) . . ?
O8 Mo3 O11 87.7(3) . . ?
O3 Mo3 O13 104.4(4) . . ?
O16 Mo3 O13 86.4(3) . . ?
O8 Mo3 O13 86.7(3) . . ?
O11 Mo3 O13 153.2(3) . . ?
O3 Mo3 O1 178.7(4) . . ?
O16 Mo3 O1 76.4(3) . . ?
O8 Mo3 O1 76.3(2) . . ?
O11 Mo3 O1 77.1(2) . . ?
O13 Mo3 O1 76.2(2) . . ?
O4 Mo4 O9 103.6(4) . . ?
O4 Mo4 O14 103.6(4) . . ?
O9 Mo4 O14 89.3(3) . . ?
O4 Mo4 O12 102.8(4) . . ?
O9 Mo4 O12 88.5(3) . . ?
O14 Mo4 O12 153.3(3) . . ?
O4 Mo4 O17 103.1(4) . . ?
O9 Mo4 O17 153.2(3) . . ?
O14 Mo4 O17 85.7(3) . . ?
O12 Mo4 O17 84.3(3) . . ?
O4 Mo4 O1 178.5(4) . . ?
O9 Mo4 O1 77.2(2) . . ?
O14 Mo4 O1 77.5(2) . . ?
O12 Mo4 O1 76.0(2) . . ?
O17 Mo4 O1 76.0(3) . . ?
O5 Mo5 O10 105.0(3) . . ?
O5 Mo5 O18 102.5(3) . . ?
O10 Mo5 O18 152.5(3) . . ?
O5 Mo5 O13 103.9(3) . . ?
O10 Mo5 O13 89.3(3) . . ?
O18 Mo5 O13 85.5(3) . . ?
O5 Mo5 O14 103.5(3) . . ?
O10 Mo5 O14 86.9(3) . . ?
O18 Mo5 O14 85.4(3) . . ?
O13 Mo5 O14 152.4(3) . . ?
O5 Mo5 O1 178.3(3) . . ?
O10 Mo5 O1 76.7(2) . . ?
O18 Mo5 O1 75.8(3) . . ?
O13 Mo5 O1 75.8(2) . . ?
O14 Mo5 O1 76.7(2) . . ?
O6 Mo6 O17 104.2(4) . . ?
O6 Mo6 O18 102.9(4) . . ?
O17 Mo6 O18 89.3(3) . . ?
O6 Mo6 O15 104.8(4) . . ?
O17 Mo6 O15 86.7(3) . . ?
O18 Mo6 O15 152.1(3) . . ?
O6 Mo6 O16 103.4(4) . . ?
O17 Mo6 O16 152.3(3) . . ?
O18 Mo6 O16 86.3(3) . . ?
O15 Mo6 O16 84.6(3) . . ?
O6 Mo6 O1 178.7(4) . . ?
O17 Mo6 O1 77.0(3) . . ?
O18 Mo6 O1 76.6(3) . . ?
O15 Mo6 O1 75.6(2) . . ?
O16 Mo6 O1 75.3(3) . . ?
Mo1 O1 Mo3 90.4(2) . . ?
Mo1 O1 Mo5 90.3(2) . . ?
Mo3 O1 Mo5 90.3(2) . . ?
Mo1 O1 Mo4 90.3(2) . . ?
Mo3 O1 Mo4 179.3(3) . . ?
Mo5 O1 Mo4 89.6(2) . . ?
Mo1 O1 Mo2 91.2(2) . . ?
Mo3 O1 Mo2 90.0(2) . . ?
Mo5 O1 Mo2 178.5(3) . . ?
Mo4 O1 Mo2 90.1(2) . . ?
Mo1 O1 Mo6 179.1(3) . . ?
Mo3 O1 Mo6 90.1(2) . . ?
Mo5 O1 Mo6 89.0(2) . . ?
Mo4 O1 Mo6 89.2(2) . . ?
Mo2 O1 Mo6 89.6(2) . . ?
Mo2 O7 Mo1 114.6(3) . . ?
Mo3 O8 Mo1 114.6(3) . . ?
Mo4 O9 Mo1 114.9(3) . . ?
Mo5 O10 Mo1 114.9(3) . . ?
Mo3 O11 Mo2 115.8(3) . . ?
Mo2 O12 Mo4 116.8(3) . . ?
Mo5 O13 Mo3 117.7(3) . . ?
Mo4 O14 Mo5 116.1(3) . . ?
Mo2 O15 Mo6 118.0(4) . . ?
Mo3 O16 Mo6 118.1(3) . . ?
Mo6 O17 Mo4 117.7(3) . . ?
Mo6 O18 Mo5 118.6(4) . . ?
C4 O19 H19A 109.5 . . ?
C1 N1 Mo1 177.0(8) . . ?
C121 N2 C131 110.4(10) . . ?
C121 N2 C111 112.4(11) . . ?
C131 N2 C111 104.7(8) . . ?
C121 N2 C141 107.6(10) . . ?
C131 N2 C141 110.7(11) . . ?
C111 N2 C141 111.1(11) . . ?
C211 N3 C221 113.1(8) . . ?
C211 N3 C231 104.6(7) . . ?
C221 N3 C231 112.1(8) . . ?
C211 N3 C241 112.3(8) . . ?
C221 N3 C241 106.0(7) . . ?
C231 N3 C241 108.7(8) . . ?
N1 C1 C6 111.0(9) . . ?
N1 C1 C2 109.9(9) . . ?
C6 C1 C2 109.0(9) . . ?
N1 C1 H1A 109.0 . . ?
C6 C1 H1A 109.0 . . ?
C2 C1 H1A 109.0 . . ?
C3 C2 C1 112.4(9) . . ?
C3 C2 H2A 109.1 . . ?
C1 C2 H2A 109.1 . . ?
C3 C2 H2B 109.1 . . ?
C1 C2 H2B 109.1 . . ?
H2A C2 H2B 107.9 . . ?
C4 C3 C2 112.7(9) . . ?
C4 C3 H3A 109.0 . . ?
C2 C3 H3A 109.0 . . ?
C4 C3 H3B 109.0 . . ?
C2 C3 H3B 109.0 . . ?
H3A C3 H3B 107.8 . . ?
C5 C4 O19 112.5(10) . . ?
C5 C4 C3 110.9(9) . . ?
O19 C4 C3 106.7(10) . . ?
C5 C4 H4A 108.9 . . ?
O19 C4 H4A 108.9 . . ?
C3 C4 H4A 108.9 . . ?
C4 C5 C6 111.5(10) . . ?
C4 C5 H5A 109.3 . . ?
C6 C5 H5A 109.3 . . ?
C4 C5 H5B 109.3 . . ?
C6 C5 H5B 109.3 . . ?
H5A C5 H5B 108.0 . . ?
C1 C6 C5 110.4(9) . . ?
C1 C6 H6A 109.6 . . ?
C5 C6 H6A 109.6 . . ?
C1 C6 H6B 109.6 . . ?
C5 C6 H6B 109.6 . . ?
H6A C6 H6B 108.1 . . ?
N2 C111 C112 115.2(10) . . ?
N2 C111 H11D 108.5 . . ?
C112 C111 H11D 108.5 . . ?
N2 C111 H11E 108.5 . . ?
C112 C111 H11E 108.5 . . ?
H11D C111 H11E 107.5 . . ?
C113 C112 C111 113.1(14) . . ?
C113 C112 H11F 109.0 . . ?
C111 C112 H11F 109.0 . . ?
C113 C112 H11G 109.0 . . ?
C111 C112 H11G 109.0 . . ?
H11F C112 H11G 107.8 . . ?
C112 C113 C114 113.5(17) . . ?
C112 C113 H11H 108.9 . . ?
C114 C113 H11H 108.9 . . ?
C112 C113 H11I 108.9 . . ?
C114 C113 H11I 108.9 . . ?
H11H C113 H11I 107.7 . . ?
C113 C114 H11A 109.5 . . ?
C113 C114 H11B 109.5 . . ?
H11A C114 H11B 109.5 . . ?
C113 C114 H11C 109.5 . . ?
H11A C114 H11C 109.5 . . ?
H11B C114 H11C 109.5 . . ?
C122 C121 N2 115.2(10) . . ?
C122 C121 H12D 108.5 . . ?
N2 C121 H12D 108.5 . . ?
C122 C121 H12E 108.5 . . ?
N2 C121 H12E 108.5 . . ?
H12D C121 H12E 107.5 . . ?
C121 C122 C123 112.1(13) . . ?
C121 C122 H12F 109.2 . . ?
C123 C122 H12F 109.2 . . ?
C121 C122 H12G 109.2 . . ?
C123 C122 H12G 109.2 . . ?
H12F C122 H12G 107.9 . . ?
C124 C123 C122 116.1(17) . . ?
C124 C123 H12H 108.3 . . ?
C122 C123 H12H 108.3 . . ?
C124 C123 H12I 108.3 . . ?
C122 C123 H12I 108.3 . . ?
H12H C123 H12I 107.4 . . ?
C123 C124 H12A 109.5 . . ?
C123 C124 H12B 109.5 . . ?
H12A C124 H12B 109.5 . . ?
C123 C124 H12C 109.5 . . ?
H12A C124 H12C 109.5 . . ?
H12B C124 H12C 109.5 . . ?
N2 C131 C132 116.0(9) . . ?
N2 C131 H13D 108.3 . . ?
C132 C131 H13D 108.3 . . ?
N2 C131 H13E 108.3 . . ?
C132 C131 H13E 108.3 . . ?
H13D C131 H13E 107.4 . . ?
C133 C132 C131 112.4(11) . . ?
C133 C132 H13F 109.1 . . ?
C131 C132 H13F 109.1 . . ?
C133 C132 H13G 109.1 . . ?
C131 C132 H13G 109.1 . . ?
H13F C132 H13G 107.8 . . ?
C134 C133 C132 116.3(13) . . ?
C134 C133 H13H 108.2 . . ?
C132 C133 H13H 108.2 . . ?
C134 C133 H13I 108.2 . . ?
C132 C133 H13I 108.2 . . ?
H13H C133 H13I 107.4 . . ?
C133 C134 H13A 109.5 . . ?
C133 C134 H13B 109.5 . . ?
H13A C134 H13B 109.5 . . ?
C133 C134 H13C 109.5 . . ?
H13A C134 H13C 109.5 . . ?
H13B C134 H13C 109.5 . . ?
C142 C141 N2 119.3(12) . . ?
C142 C141 H14D 107.5 . . ?
N2 C141 H14D 107.5 . . ?
C142 C141 H14E 107.5 . . ?
N2 C141 H14E 107.5 . . ?
H14D C141 H14E 107.0 . . ?
C141 C142 C143 130.6(17) . . ?
C141 C142 H14F 104.6 . . ?
C143 C142 H14F 104.6 . . ?
C141 C142 H14G 104.6 . . ?
C143 C142 H14G 104.6 . . ?
H14F C142 H14G 105.7 . . ?
C142 C143 C144 111.5(9) . . ?
C142 C143 H14H 109.3 . . ?
C144 C143 H14H 109.3 . . ?
C142 C143 H14I 109.3 . . ?
C144 C143 H14I 109.3 . . ?
H14H C143 H14I 108.0 . . ?
C143 C144 H14A 109.5 . . ?
C143 C144 H14B 109.5 . . ?
H14A C144 H14B 109.5 . . ?
C143 C144 H14C 109.4 . . ?
H14A C144 H14C 109.5 . . ?
H14B C144 H14C 109.5 . . ?
N3 C211 C212 115.9(9) . . ?
N3 C211 H21D 108.3 . . ?
C212 C211 H21D 108.3 . . ?
N3 C211 H21E 108.3 . . ?
C212 C211 H21E 108.3 . . ?
H21D C211 H21E 107.4 . . ?
C211 C212 C213 107.6(10) . . ?
C211 C212 H21F 110.2 . . ?
C213 C212 H21F 110.2 . . ?
C211 C212 H21G 110.2 . . ?
C213 C212 H21G 110.2 . . ?
H21F C212 H21G 108.5 . . ?
C214 C213 C212 114.9(12) . . ?
C214 C213 H21H 108.5 . . ?
C212 C213 H21H 108.5 . . ?
C214 C213 H21I 108.5 . . ?
C212 C213 H21I 108.5 . . ?
H21H C213 H21I 107.5 . . ?
C213 C214 H21A 109.5 . . ?
C213 C214 H21B 109.5 . . ?
H21A C214 H21B 109.5 . . ?
C213 C214 H21C 109.5 . . ?
H21A C214 H21C 109.5 . . ?
H21B C214 H21C 109.5 . . ?
N3 C221 C222 115.7(9) . . ?
N3 C221 H22D 108.4 . . ?
C222 C221 H22D 108.4 . . ?
N3 C221 H22E 108.4 . . ?
C222 C221 H22E 108.4 . . ?
H22D C221 H22E 107.4 . . ?
C223 C222 C221 110.7(10) . . ?
C223 C222 H22F 109.5 . . ?
C221 C222 H22F 109.5 . . ?
C223 C222 H22G 109.5 . . ?
C221 C222 H22G 109.5 . . ?
H22F C222 H22G 108.1 . . ?
C224 C223 C222 113.0(12) . . ?
C224 C223 H22H 109.0 . . ?
C222 C223 H22H 109.0 . . ?
C224 C223 H22I 109.0 . . ?
C222 C223 H22I 109.0 . . ?
H22H C223 H22I 107.8 . . ?
C223 C224 H22A 109.5 . . ?
C223 C224 H22B 109.5 . . ?
H22A C224 H22B 109.5 . . ?
C223 C224 H22C 109.5 . . ?
H22A C224 H22C 109.5 . . ?
H22B C224 H22C 109.5 . . ?
N3 C231 C232 116.4(8) . . ?
N3 C231 H23D 108.2 . . ?
C232 C231 H23D 108.2 . . ?
N3 C231 H23E 108.2 . . ?
C232 C231 H23E 108.2 . . ?
H23D C231 H23E 107.3 . . ?
C233 C232 C231 110.5(9) . . ?
C233 C232 H23F 109.5 . . ?
C231 C232 H23F 109.5 . . ?
C233 C232 H23G 109.5 . . ?
C231 C232 H23G 109.5 . . ?
H23F C232 H23G 108.1 . . ?
C232 C233 C234 113.5(11) . . ?
C232 C233 H23H 108.9 . . ?
C234 C233 H23H 108.9 . . ?
C232 C233 H23I 108.9 . . ?
C234 C233 H23I 108.9 . . ?
H23H C233 H23I 107.7 . . ?
C233 C234 H23A 109.5 . . ?
C233 C234 H23B 109.5 . . ?
H23A C234 H23B 109.5 . . ?
C233 C234 H23C 109.5 . . ?
H23A C234 H23C 109.5 . . ?
H23B C234 H23C 109.5 . . ?
C242 C241 N3 117.0(9) . . ?
C242 C241 H24D 108.0 . . ?
N3 C241 H24D 108.0 . . ?
C242 C241 H24E 108.0 . . ?
N3 C241 H24E 108.0 . . ?
H24D C241 H24E 107.3 . . ?
C241 C242 C243 110.5(10) . . ?
C241 C242 H24F 109.5 . . ?
C243 C242 H24F 109.5 . . ?
C241 C242 H24G 109.5 . . ?
C243 C242 H24G 109.5 . . ?
H24F C242 H24G 108.1 . . ?
C244 C243 C242 116.1(13) . . ?
C244 C243 H24H 108.3 . . ?
C242 C243 H24H 108.3 . . ?
C244 C243 H24I 108.3 . . ?
C242 C243 H24I 108.3 . . ?
H24H C243 H24I 107.4 . . ?
C243 C244 H24A 109.5 . . ?
C243 C244 H24B 109.5 . . ?
H24A C244 H24B 109.5 . . ?
C243 C244 H24C 109.5 . . ?
H24A C244 H24C 109.5 . . ?
H24B C244 H24C 109.5 . . ?
H1WC O1W H1WA 89.0 . . ?
H2C O2W H2D 136.2(18) . . ?

loop_
_geom_bond_atom_site_label_1
_geom_bond_atom_site_label_2
_geom_bond_distance
_geom_bond_site_symmetry_2
_geom_bond_publ_flag
Mo1 N1 1.728(8) . ?
Mo1 O8 1.927(6) . ?
Mo1 O7 1.960(6) . ?
Mo1 O9 1.981(6) . ?
Mo1 O10 1.970(6) . ?
Mo1 O1 2.234(6) . ?
Mo2 O2 1.676(7) . ?
Mo2 O15 1.905(7) . ?
Mo2 O12 1.915(7) . ?
Mo2 O7 1.914(6) . ?
Mo2 O11 1.945(7) . ?
Mo2 O1 2.327(6) . ?
Mo3 O3 1.672(7) . ?
Mo3 O16 1.913(8) . ?
Mo3 O8 1.925(7) . ?
Mo3 O11 1.945(7) . ?
Mo3 O13 1.939(7) . ?
Mo3 O1 2.331(6) . ?
Mo4 O4 1.688(7) . ?
Mo4 O9 1.863(7) . ?
Mo4 O14 1.929(7) . ?
Mo4 O12 1.962(7) . ?
Mo4 O17 1.959(8) . ?
Mo4 O1 2.338(6) . ?
Mo5 O5 1.701(7) . ?
Mo5 O10 1.883(7) . ?
Mo5 O18 1.940(7) . ?
Mo5 O13 1.937(7) . ?
Mo5 O14 1.961(7) . ?
Mo5 O1 2.348(6) . ?
Mo6 O6 1.662(8) . ?
Mo6 O17 1.886(8) . ?
Mo6 O18 1.889(8) . ?
Mo6 O15 1.939(8) . ?
Mo6 O16 1.951(8) . ?
Mo6 O1 2.350(6) . ?
O19 C4 1.449(13) . ?
O19 H19A 0.8200 . ?
N1 C1 1.445(12) . ?
N2 C121 1.478(15) . ?
N2 C131 1.516(15) . ?
N2 C111 1.521(15) . ?
N2 C141 1.534(17) . ?
N3 C211 1.499(13) . ?
N3 C221 1.504(13) . ?
N3 C231 1.546(12) . ?
N3 C241 1.532(12) . ?
C1 C6 1.481(15) . ?
C1 C2 1.510(14) . ?
C1 H1A 0.9800 . ?
C2 C3 1.502(15) . ?
C2 H2A 0.9700 . ?
C2 H2B 0.9700 . ?
C3 C4 1.511(16) . ?
C3 H3A 0.9700 . ?
C3 H3B 0.9700 . ?
C4 C5 1.443(17) . ?
C4 H4A 0.9800 . ?
C5 C6 1.577(16) . ?
C5 H5A 0.9700 . ?
C5 H5B 0.9700 . ?
C6 H6A 0.9700 . ?
C6 H6B 0.9700 . ?
C111 C112 1.539(19) . ?
C111 H11D 0.9700 . ?
C111 H11E 0.9700 . ?
C112 C113 1.44(2) . ?
C112 H11F 0.9700 . ?
C112 H11G 0.9700 . ?
C113 C114 1.50(3) . ?
C113 H11H 0.9700 . ?
C113 H11I 0.9700 . ?
C114 H11A 0.9600 . ?
C114 H11B 0.9600 . ?
C114 H11C 0.9600 . ?
C121 C122 1.486(19) . ?
C121 H12D 0.9700 . ?
C121 H12E 0.9700 . ?
C122 C123 1.518(19) . ?
C122 H12F 0.9700 . ?
C122 H12G 0.9700 . ?
C123 C124 1.46(3) . ?
C123 H12H 0.9700 . ?
C123 H12I 0.9700 . ?
C124 H12A 0.9600 . ?
C124 H12B 0.9600 . ?
C124 H12C 0.9600 . ?
C131 C132 1.512(17) . ?
C131 H13D 0.9700 . ?
C131 H13E 0.9700 . ?
C132 C133 1.484(17) . ?
C132 H13F 0.9700 . ?
C132 H13G 0.9700 . ?
C133 C134 1.42(2) . ?
C133 H13H 0.9700 . ?
C133 H13I 0.9700 . ?
C134 H13A 0.9600 . ?
C134 H13B 0.9600 . ?
C134 H13C 0.9600 . ?
C141 C142 1.43(2) . ?
C141 H14D 0.9700 . ?
C141 H14E 0.9700 . ?
C142 C143 1.518(9) . ?
C142 H14F 0.9700 . ?
C142 H14G 0.9700 . ?
C143 C144 1.534(9) . ?
C143 H14H 0.9700 . ?
C143 H14I 0.9700 . ?
C144 H14A 0.9600 . ?
C144 H14B 0.9600 . ?
C144 H14C 0.9600 . ?
C211 C212 1.508(14) . ?
C211 H21D 0.9700 . ?
C211 H21E 0.9700 . ?
C212 C213 1.533(18) . ?
C212 H21F 0.9700 . ?
C212 H21G 0.9700 . ?
C213 C214 1.503(19) . ?
C213 H21H 0.9700 . ?
C213 H21I 0.9700 . ?
C214 H21A 0.9600 . ?
C214 H21B 0.9600 . ?
C214 H21C 0.9600 . ?
C221 C222 1.565(15) . ?
C221 H22D 0.9700 . ?
C221 H22E 0.9700 . ?
C222 C223 1.498(16) . ?
C222 H22F 0.9700 . ?
C222 H22G 0.9700 . ?
C223 C224 1.51(2) . ?
C223 H22H 0.9700 . ?
C223 H22I 0.9700 . ?
C224 H22A 0.9600 . ?
C224 H22B 0.9600 . ?
C224 H22C 0.9600 . ?
C231 C232 1.527(15) . ?
C231 H23D 0.9700 . ?
C231 H23E 0.9700 . ?
C232 C233 1.509(15) . ?
C232 H23F 0.9700 . ?
C232 H23G 0.9700 . ?
C233 C234 1.501(18) . ?
C233 H23H 0.9700 . ?
C233 H23I 0.9700 . ?
C234 H23A 0.9600 . ?
C234 H23B 0.9600 . ?
C234 H23C 0.9600 . ?
C241 C242 1.514(15) . ?
C241 H24D 0.9700 . ?
C241 H24E 0.9700 . ?
C242 C243 1.514(17) . ?
C242 H24F 0.9700 . ?
C242 H24G 0.9700 . ?
C243 C244 1.472(18) . ?
C243 H24H 0.9700 . ?
C243 H24I 0.9700 . ?
C244 H24A 0.9600 . ?
C244 H24B 0.9600 . ?
C244 H24C 0.9600 . ?
O1W H1WC 0.8200 . ?
O1W H1WA 0.8499 . ?
O2W H2C 0.840(9) . ?
O2W H2D 0.840(9) . ?

loop_
_geom_hbond_atom_site_label_D
_geom_hbond_atom_site_label_H
_geom_hbond_atom_site_label_A
_geom_hbond_distance_DH
_geom_hbond_distance_HA
_geom_hbond_distance_DA
_geom_hbond_angle_DHA
_geom_hbond_site_symmetry_A
C1 H1A O7 0.98 2.52 3.371(11) 144.4 3_765
O1W H1WC O7 0.82 2.30 3.006(11) 144.3 .
O1W H1WA O8 0.85 2.26 3.094(11) 168.1 3_765
O19 H19A O16 0.82 2.26 2.994(11) 149.7 4_565

loop_
_geom_torsion_atom_site_label_1
_geom_torsion_atom_site_label_2
_geom_torsion_atom_site_label_3
_geom_torsion_atom_site_label_4
_geom_torsion
_geom_torsion_site_symmetry_1
_geom_torsion_site_symmetry_2
_geom_torsion_site_symmetry_3
_geom_torsion_site_symmetry_4
_geom_torsion_publ_flag
N1 Mo1 O1 Mo3 -130(20) . . . . ?
O8 Mo1 O1 Mo3 0.4(2) . . . . ?
O7 Mo1 O1 Mo3 -90.5(2) . . . . ?
O9 Mo1 O1 Mo3 179.9(3) . . . . ?
O10 Mo1 O1 Mo3 92.4(3) . . . . ?
N1 Mo1 O1 Mo5 140(20) . . . . ?
O8 Mo1 O1 Mo5 -89.9(2) . . . . ?
O7 Mo1 O1 Mo5 179.2(3) . . . . ?
O9 Mo1 O1 Mo5 89.6(2) . . . . ?
O10 Mo1 O1 Mo5 2.1(2) . . . . ?
N1 Mo1 O1 Mo4 51(20) . . . . ?
O8 Mo1 O1 Mo4 -179.5(3) . . . . ?
O7 Mo1 O1 Mo4 89.6(2) . . . . ?
O9 Mo1 O1 Mo4 0.0(2) . . . . ?
O10 Mo1 O1 Mo4 -87.4(3) . . . . ?
N1 Mo1 O1 Mo2 -40(20) . . . . ?
O8 Mo1 O1 Mo2 90.4(2) . . . . ?
O7 Mo1 O1 Mo2 -0.5(2) . . . . ?
O9 Mo1 O1 Mo2 -90.1(2) . . . . ?
O10 Mo1 O1 Mo2 -177.5(3) . . . . ?
N1 Mo1 O1 Mo6 103(27) . . . . ?
O8 Mo1 O1 Mo6 -127(20) . . . . ?
O7 Mo1 O1 Mo6 143(20) . . . . ?
O9 Mo1 O1 Mo6 53(20) . . . . ?
O10 Mo1 O1 Mo6 -34(20) . . . . ?
O3 Mo3 O1 Mo1 154(14) . . . . ?
O16 Mo3 O1 Mo1 -179.9(3) . . . . ?
O8 Mo3 O1 Mo1 -0.4(2) . . . . ?
O11 Mo3 O1 Mo1 90.3(3) . . . . ?
O13 Mo3 O1 Mo1 -90.3(3) . . . . ?
O3 Mo3 O1 Mo5 -115(14) . . . . ?
O16 Mo3 O1 Mo5 -89.6(3) . . . . ?
O8 Mo3 O1 Mo5 89.9(3) . . . . ?
O11 Mo3 O1 Mo5 -179.4(3) . . . . ?
O13 Mo3 O1 Mo5 0.0(2) . . . . ?
O3 Mo3 O1 Mo4 -36(36) . . . . ?
O16 Mo3 O1 Mo4 -10(28) . . . . ?
O8 Mo3 O1 Mo4 170(100) . . . . ?
O11 Mo3 O1 Mo4 -100(28) . . . . ?
O13 Mo3 O1 Mo4 80(28) . . . . ?
O3 Mo3 O1 Mo2 63(14) . . . . ?
O16 Mo3 O1 Mo2 89.0(3) . . . . ?
O8 Mo3 O1 Mo2 -91.6(3) . . . . ?
O11 Mo3 O1 Mo2 -0.8(2) . . . . ?
O13 Mo3 O1 Mo2 178.5(3) . . . . ?
O3 Mo3 O1 Mo6 -26(14) . . . . ?
O16 Mo3 O1 Mo6 -0.6(3) . . . . ?
O8 Mo3 O1 Mo6 178.9(3) . . . . ?
O11 Mo3 O1 Mo6 -90.4(3) . . . . ?
O13 Mo3 O1 Mo6 88.9(3) . . . . ?
O5 Mo5 O1 Mo1 171(10) . . . . ?
O10 Mo5 O1 Mo1 -2.2(2) . . . . ?
O18 Mo5 O1 Mo1 179.3(3) . . . . ?
O13 Mo5 O1 Mo1 90.5(3) . . . . ?
O14 Mo5 O1 Mo1 -92.1(3) . . . . ?
O5 Mo5 O1 Mo3 80(10) . . . . ?
O10 Mo5 O1 Mo3 -92.7(3) . . . . ?
O18 Mo5 O1 Mo3 88.9(3) . . . . ?
O13 Mo5 O1 Mo3 0.0(2) . . . . ?
O14 Mo5 O1 Mo3 177.5(3) . . . . ?
O5 Mo5 O1 Mo4 -99(10) . . . . ?
O10 Mo5 O1 Mo4 88.0(3) . . . . ?
O18 Mo5 O1 Mo4 -90.4(3) . . . . ?
O13 Mo5 O1 Mo4 -179.3(3) . . . . ?
O14 Mo5 O1 Mo4 -1.8(2) . . . . ?
O5 Mo5 O1 Mo2 -22(18) . . . . ?
O10 Mo5 O1 Mo2 165(11) . . . . ?
O18 Mo5 O1 Mo2 -13(11) . . . . ?
O13 Mo5 O1 Mo2 -102(11) . . . . ?
O14 Mo5 O1 Mo2 75(11) . . . . ?
O5 Mo5 O1 Mo6 -10(10) . . . . ?
O10 Mo5 O1 Mo6 177.2(3) . . . . ?
O18 Mo5 O1 Mo6 -1.2(3) . . . . ?
O13 Mo5 O1 Mo6 -90.1(3) . . . . ?
O14 Mo5 O1 Mo6 87.3(3) . . . . ?
O4 Mo4 O1 Mo1 -126(14) . . . . ?
O9 Mo4 O1 Mo1 0.0(2) . . . . ?
O14 Mo4 O1 Mo1 92.2(3) . . . . ?
O12 Mo4 O1 Mo1 -91.7(3) . . . . ?
O17 Mo4 O1 Mo1 -179.2(3) . . . . ?
O4 Mo4 O1 Mo3 64(33) . . . . ?
O9 Mo4 O1 Mo3 -170(100) . . . . ?
O14 Mo4 O1 Mo3 -78(28) . . . . ?
O12 Mo4 O1 Mo3 98(28) . . . . ?
O17 Mo4 O1 Mo3 11(28) . . . . ?
O4 Mo4 O1 Mo5 144(14) . . . . ?
O9 Mo4 O1 Mo5 -90.3(3) . . . . ?
O14 Mo4 O1 Mo5 1.9(2) . . . . ?
O12 Mo4 O1 Mo5 178.0(3) . . . . ?
O17 Mo4 O1 Mo5 90.5(3) . . . . ?
O4 Mo4 O1 Mo2 -35(14) . . . . ?
O9 Mo4 O1 Mo2 91.2(3) . . . . ?
O14 Mo4 O1 Mo2 -176.7(3) . . . . ?
O12 Mo4 O1 Mo2 -0.5(2) . . . . ?
O17 Mo4 O1 Mo2 -88.1(3) . . . . ?
O4 Mo4 O1 Mo6 55(14) . . . . ?
O9 Mo4 O1 Mo6 -179.3(3) . . . . ?
O14 Mo4 O1 Mo6 -87.1(3) . . . . ?
O12 Mo4 O1 Mo6 89.0(3) . . . . ?
O17 Mo4 O1 Mo6 1.5(3) . . . . ?
O2 Mo2 O1 Mo1 145(100) . . . . ?
O15 Mo2 O1 Mo1 -179.2(3) . . . . ?
O12 Mo2 O1 Mo1 90.8(3) . . . . ?
O7 Mo2 O1 Mo1 0.5(2) . . . . ?
O11 Mo2 O1 Mo1 -89.6(3) . . . . ?
O2 Mo2 O1 Mo3 -125(100) . . . . ?
O15 Mo2 O1 Mo3 -88.8(3) . . . . ?
O12 Mo2 O1 Mo3 -178.8(3) . . . . ?
O7 Mo2 O1 Mo3 90.9(2) . . . . ?
O11 Mo2 O1 Mo3 0.8(2) . . . . ?
O2 Mo2 O1 Mo5 -22(100) . . . . ?
O15 Mo2 O1 Mo5 13(11) . . . . ?
O12 Mo2 O1 Mo5 -77(11) . . . . ?
O7 Mo2 O1 Mo5 -167(11) . . . . ?
O11 Mo2 O1 Mo5 103(11) . . . . ?
O2 Mo2 O1 Mo4 55(100) . . . . ?
O15 Mo2 O1 Mo4 90.5(3) . . . . ?
O12 Mo2 O1 Mo4 0.5(2) . . . . ?
O7 Mo2 O1 Mo4 -89.8(2) . . . . ?
O11 Mo2 O1 Mo4 -179.9(3) . . . . ?
O2 Mo2 O1 Mo6 -35(100) . . . . ?
O15 Mo2 O1 Mo6 1.4(3) . . . . ?
O12 Mo2 O1 Mo6 -88.6(3) . . . . ?
O7 Mo2 O1 Mo6 -179.0(3) . . . . ?
O11 Mo2 O1 Mo6 91.0(3) . . . . ?
O6 Mo6 O1 Mo1 106(25) . . . . ?
O17 Mo6 O1 Mo1 -55(20) . . . . ?
O18 Mo6 O1 Mo1 38(20) . . . . ?
O15 Mo6 O1 Mo1 -144(20) . . . . ?
O16 Mo6 O1 Mo1 127(20) . . . . ?
O6 Mo6 O1 Mo3 -21(16) . . . . ?
O17 Mo6 O1 Mo3 178.6(3) . . . . ?
O18 Mo6 O1 Mo3 -89.1(3) . . . . ?
O15 Mo6 O1 Mo3 88.7(3) . . . . ?
O16 Mo6 O1 Mo3 0.6(3) . . . . ?
O6 Mo6 O1 Mo5 69(16) . . . . ?
O17 Mo6 O1 Mo5 -91.1(3) . . . . ?
O18 Mo6 O1 Mo5 1.2(3) . . . . ?
O15 Mo6 O1 Mo5 179.0(3) . . . . ?
O16 Mo6 O1 Mo5 90.9(3) . . . . ?
O6 Mo6 O1 Mo4 159(16) . . . . ?
O17 Mo6 O1 Mo4 -1.5(3) . . . . ?
O18 Mo6 O1 Mo4 90.8(3) . . . . ?
O15 Mo6 O1 Mo4 -91.5(3) . . . . ?
O16 Mo6 O1 Mo4 -179.5(3) . . . . ?
O6 Mo6 O1 Mo2 -111(16) . . . . ?
O17 Mo6 O1 Mo2 88.6(3) . . . . ?
O18 Mo6 O1 Mo2 -179.1(3) . . . . ?
O15 Mo6 O1 Mo2 -1.4(3) . . . . ?
O16 Mo6 O1 Mo2 -89.4(3) . . . . ?
O2 Mo2 O7 Mo1 179.5(4) . . . . ?
O15 Mo2 O7 Mo1 0.1(9) . . . . ?
O12 Mo2 O7 Mo1 -78.0(4) . . . . ?
O11 Mo2 O7 Mo1 76.9(4) . . . . ?
O1 Mo2 O7 Mo1 -0.6(3) . . . . ?
N1 Mo1 O7 Mo2 -180.0(4) . . . . ?
O8 Mo1 O7 Mo2 -78.1(3) . . . . ?
O9 Mo1 O7 Mo2 78.5(3) . . . . ?
O10 Mo1 O7 Mo2 7.6(9) . . . . ?
O1 Mo1 O7 Mo2 0.6(3) . . . . ?
O3 Mo3 O8 Mo1 -178.9(4) . . . . ?
O16 Mo3 O8 Mo1 1.6(9) . . . . ?
O11 Mo3 O8 Mo1 -76.8(4) . . . . ?
O13 Mo3 O8 Mo1 77.1(4) . . . . ?
O1 Mo3 O8 Mo1 0.5(3) . . . . ?
N1 Mo1 O8 Mo3 178.8(4) . . . . ?
O7 Mo1 O8 Mo3 77.4(4) . . . . ?
O9 Mo1 O8 Mo3 -1.7(9) . . . . ?
O10 Mo1 O8 Mo3 -78.3(4) . . . . ?
O1 Mo1 O8 Mo3 -0.5(3) . . . . ?
O4 Mo4 O9 Mo1 178.8(4) . . . . ?
O14 Mo4 O9 Mo1 -77.4(4) . . . . ?
O12 Mo4 O9 Mo1 76.0(4) . . . . ?
O17 Mo4 O9 Mo1 1.6(9) . . . . ?
O1 Mo4 O9 Mo1 0.0(3) . . . . ?
N1 Mo1 O9 Mo4 -179.3(4) . . . . ?
O8 Mo1 O9 Mo4 1.2(9) . . . . ?
O7 Mo1 O9 Mo4 -78.2(4) . . . . ?
O10 Mo1 O9 Mo4 78.7(4) . . . . ?
O1 Mo1 O9 Mo4 0.0(3) . . . . ?
O5 Mo5 O10 Mo1 -177.0(4) . . . . ?
O18 Mo5 O10 Mo1 6.1(9) . . . . ?
O13 Mo5 O10 Mo1 -72.8(4) . . . . ?
O14 Mo5 O10 Mo1 79.9(4) . . . . ?
O1 Mo5 O10 Mo1 2.8(3) . . . . ?
N1 Mo1 O10 Mo5 177.7(4) . . . . ?
O8 Mo1 O10 Mo5 75.6(4) . . . . ?
O7 Mo1 O10 Mo5 -9.8(9) . . . . ?
O9 Mo1 O10 Mo5 -81.2(4) . . . . ?
O1 Mo1 O10 Mo5 -2.9(3) . . . . ?
O3 Mo3 O11 Mo2 -177.7(4) . . . . ?
O16 Mo3 O11 Mo2 -75.7(4) . . . . ?
O8 Mo3 O11 Mo2 77.6(4) . . . . ?
O13 Mo3 O11 Mo2 -0.3(9) . . . . ?
O1 Mo3 O11 Mo2 1.1(3) . . . . ?
O2 Mo2 O11 Mo3 178.7(4) . . . . ?
O15 Mo2 O11 Mo3 76.1(4) . . . . ?
O12 Mo2 O11 Mo3 -0.3(9) . . . . ?
O7 Mo2 O11 Mo3 -77.8(4) . . . . ?
O1 Mo2 O11 Mo3 -1.1(3) . . . . ?
O2 Mo2 O12 Mo4 179.5(4) . . . . ?
O15 Mo2 O12 Mo4 -77.8(4) . . . . ?
O7 Mo2 O12 Mo4 76.0(4) . . . . ?
O11 Mo2 O12 Mo4 -1.6(9) . . . . ?
O1 Mo2 O12 Mo4 -0.7(3) . . . . ?
O4 Mo4 O12 Mo2 179.9(4) . . . . ?
O9 Mo4 O12 Mo2 -76.5(4) . . . . ?
O14 Mo4 O12 Mo2 9.1(9) . . . . ?
O17 Mo4 O12 Mo2 77.7(4) . . . . ?
O1 Mo4 O12 Mo2 0.7(3) . . . . ?
O5 Mo5 O13 Mo3 -178.3(4) . . . . ?
O10 Mo5 O13 Mo3 76.5(4) . . . . ?
O18 Mo5 O13 Mo3 -76.5(4) . . . . ?
O14 Mo5 O13 Mo3 -5.5(9) . . . . ?
O1 Mo5 O13 Mo3 0.0(3) . . . . ?
O3 Mo3 O13 Mo5 178.8(4) . . . . ?
O16 Mo3 O13 Mo5 77.0(4) . . . . ?
O8 Mo3 O13 Mo5 -76.7(4) . . . . ?
O11 Mo3 O13 Mo5 1.5(9) . . . . ?
O1 Mo3 O13 Mo5 0.0(3) . . . . ?
O4 Mo4 O14 Mo5 178.4(4) . . . . ?
O9 Mo4 O14 Mo5 74.6(4) . . . . ?
O12 Mo4 O14 Mo5 -10.8(9) . . . . ?
O17 Mo4 O14 Mo5 -79.1(4) . . . . ?
O1 Mo4 O14 Mo5 -2.5(3) . . . . ?
O5 Mo5 O14 Mo4 -179.3(4) . . . . ?
O10 Mo5 O14 Mo4 -74.6(4) . . . . ?
O18 Mo5 O14 Mo4 78.9(4) . . . . ?
O13 Mo5 O14 Mo4 7.9(9) . . . . ?
O1 Mo5 O14 Mo4 2.5(3) . . . . ?
O2 Mo2 O15 Mo6 178.0(5) . . . . ?
O12 Mo2 O15 Mo6 75.6(5) . . . . ?
O7 Mo2 O15 Mo6 -2.6(10) . . . . ?
O11 Mo2 O15 Mo6 -79.5(5) . . . . ?
O1 Mo2 O15 Mo6 -1.9(4) . . . . ?
O6 Mo6 O15 Mo2 -179.4(5) . . . . ?
O17 Mo6 O15 Mo2 -75.6(5) . . . . ?
O18 Mo6 O15 Mo2 6.6(11) . . . . ?
O16 Mo6 O15 Mo2 78.1(5) . . . . ?
O1 Mo6 O15 Mo2 1.9(4) . . . . ?
O3 Mo3 O16 Mo6 -179.8(5) . . . . ?
O8 Mo3 O16 Mo6 -0.3(10) . . . . ?
O11 Mo3 O16 Mo6 78.3(4) . . . . ?
O13 Mo3 O16 Mo6 -75.8(4) . . . . ?
O1 Mo3 O16 Mo6 0.8(4) . . . . ?
O6 Mo6 O16 Mo3 178.7(5) . . . . ?
O17 Mo6 O16 Mo3 -5.1(10) . . . . ?
O18 Mo6 O16 Mo3 76.3(4) . . . . ?
O15 Mo6 O16 Mo3 -77.3(4) . . . . ?
O1 Mo6 O16 Mo3 -0.8(4) . . . . ?
O6 Mo6 O17 Mo4 -177.5(5) . . . . ?
O18 Mo6 O17 Mo4 -74.3(4) . . . . ?
O15 Mo6 O17 Mo4 78.0(4) . . . . ?
O16 Mo6 O17 Mo4 6.3(10) . . . . ?
O1 Mo6 O17 Mo4 2.1(4) . . . . ?
O4 Mo4 O17 Mo6 179.1(5) . . . . ?
O9 Mo4 O17 Mo6 -3.7(10) . . . . ?
O14 Mo4 O17 Mo6 76.1(4) . . . . ?
O12 Mo4 O17 Mo6 -79.0(4) . . . . ?
O1 Mo4 O17 Mo6 -2.1(4) . . . . ?
O6 Mo6 O18 Mo5 179.6(5) . . . . ?
O17 Mo6 O18 Mo5 75.1(5) . . . . ?
O15 Mo6 O18 Mo5 -6.4(10) . . . . ?
O16 Mo6 O18 Mo5 -77.5(5) . . . . ?
O1 Mo6 O18 Mo5 -1.7(4) . . . . ?
O5 Mo5 O18 Mo6 -178.5(4) . . . . ?
O10 Mo5 O18 Mo6 -1.6(10) . . . . ?
O13 Mo5 O18 Mo6 78.2(4) . . . . ?
O14 Mo5 O18 Mo6 -75.7(5) . . . . ?
O1 Mo5 O18 Mo6 1.7(4) . . . . ?
O8 Mo1 N1 C1 -151(14) . . . . ?
O7 Mo1 N1 C1 -60(14) . . . . ?
O9 Mo1 N1 C1 29(14) . . . . ?
O10 Mo1 N1 C1 117(14) . . . . ?
O1 Mo1 N1 C1 -21(30) . . . . ?
Mo1 N1 C1 C6 -142(14) . . . . ?
Mo1 N1 C1 C2 -21(14) . . . . ?
N1 C1 C2 C3 -65.8(12) . . . . ?
C6 C1 C2 C3 56.1(12) . . . . ?
C1 C2 C3 C4 -53.7(13) . . . . ?
C2 C3 C4 C5 53.1(13) . . . . ?
C2 C3 C4 O19 -69.7(12) . . . . ?
O19 C4 C5 C6 64.9(13) . . . . ?
C3 C4 C5 C6 -54.5(13) . . . . ?
N1 C1 C6 C5 64.2(11) . . . . ?
C2 C1 C6 C5 -57.0(12) . . . . ?
C4 C5 C6 C1 58.7(13) . . . . ?
C121 N2 C111 C112 -65.5(16) . . . . ?
C131 N2 C111 C112 174.7(13) . . . . ?
C141 N2 C111 C112 55.1(17) . . . . ?
N2 C111 C112 C113 -174.4(16) . . . . ?
C111 C112 C113 C114 178(2) . . . . ?
C131 N2 C121 C122 61.3(15) . . . . ?
C111 N2 C121 C122 -55.2(15) . . . . ?
C141 N2 C121 C122 -177.8(12) . . . . ?
N2 C121 C122 C123 -170.6(13) . . . . ?
C121 C122 C123 C124 178.1(19) . . . . ?
C121 N2 C131 C132 55.6(15) . . . . ?
C111 N2 C131 C132 176.7(12) . . . . ?
C141 N2 C131 C132 -63.5(15) . . . . ?
N2 C131 C132 C133 164.3(12) . . . . ?
C131 C132 C133 C134 -178.7(14) . . . . ?
C121 N2 C141 C142 177.3(14) . . . . ?
C131 N2 C141 C142 -62.0(17) . . . . ?
C111 N2 C141 C142 53.9(18) . . . . ?
N2 C141 C142 C143 145.5(15) . . . . ?
C141 C142 C143 C144 -82(2) . . . . ?
C221 N3 C211 C212 60.5(12) . . . . ?
C231 N3 C211 C212 -177.3(9) . . . . ?
C241 N3 C211 C212 -59.5(12) . . . . ?
N3 C211 C212 C213 177.2(10) . . . . ?
C211 C212 C213 C214 173.7(13) . . . . ?
C211 N3 C221 C222 66.5(12) . . . . ?
C231 N3 C221 C222 -51.5(12) . . . . ?
C241 N3 C221 C222 -169.9(10) . . . . ?
N3 C221 C222 C223 176.6(10) . . . . ?
C221 C222 C223 C224 -177.9(12) . . . . ?
C211 N3 C231 C232 -177.2(9) . . . . ?
C221 N3 C231 C232 -54.3(12) . . . . ?
C241 N3 C231 C232 62.6(11) . . . . ?
N3 C231 C232 C233 169.3(9) . . . . ?
C231 C232 C233 C234 -179.2(11) . . . . ?
C211 N3 C241 C242 -52.6(12) . . . . ?
C221 N3 C241 C242 -176.6(9) . . . . ?
C231 N3 C241 C242 62.7(12) . . . . ?
N3 C241 C242 C243 -175.1(11) . . . . ?
C241 C242 C243 C244 -175.6(13) . . . . ?
